data_4079689
loop_
_publ_author_name
'Zhao, Jing'
'Zhang, Shaoguang'
'Zhang, Wen-Xiong'
'Xi, Zhenfeng'

_publ_section_title
;
 Reactivity of Seven-Membered Azazirconacycloallenes and Four-Membered
 Zirconacycles toward Diphenylacetonitrile
;
_journal_issue 23
_journal_name_full Organometallics
_journal_page_first 8370
_journal_paper_doi 10.1021/om300949a
_journal_volume 31
_journal_year 2012
_chemical_formula_moiety 'C40 H41 Br N2 Si Zr'
_chemical_formula_sum 'C40 H41 Br N2 Si Zr'
_chemical_formula_weight 748.97
_chemical_name_systematic
; 
 ? 
;
_space_group_IT_number 15
_symmetry_cell_setting monoclinic
_symmetry_space_group_name_Hall '-C 2yc'
_symmetry_space_group_name_H-M 'C 1 2/c 1'
_atom_sites_solution_hydrogens geom
_atom_sites_solution_primary direct
_atom_sites_solution_secondary difmap
_audit_creation_method SHELXL-97
_cell_angle_alpha 90.00
_cell_angle_beta 100.00(3)
_cell_angle_gamma 90.00
_cell_formula_units_Z 8
_cell_length_a 36.131(7)
_cell_length_b 10.712(2)
_cell_length_c 19.949(4)
_cell_measurement_reflns_used 12497
_cell_measurement_temperature 173(2)
_cell_measurement_theta_max 27.4743
_cell_measurement_theta_min 1.6723
_cell_volume 7604(3)
_computing_cell_refinement 'CrystalClear (Rigaku Inc., 2008)'
_computing_data_collection 'CrystalClear (Rigaku Inc., 2008)'
_computing_data_reduction 'CrystalClear (Rigaku Inc., 2008)'
_computing_molecular_graphics
;
 Mercury: visualization and analysis of crystal structures, C. F. Macrae,
 P. R. Edgington, P. McCabe, E. Pidcock, G. P. Shields, R. Taylor,
 M. Towler and J. van de Streek, J. Appl. Cryst., 39, 453-457, 2006.
;
_computing_publication_material 'SHELX-97 (Sheldrick, 2008)'
_computing_structure_refinement 'SHELX-97 (Sheldrick, 2008)'
_computing_structure_solution 'SHELX-97 (Sheldrick, 2008)'
_diffrn_ambient_temperature 173(2)
_diffrn_detector_area_resol_mean 28.5714
_diffrn_measured_fraction_theta_full 0.999
_diffrn_measured_fraction_theta_max 0.999
_diffrn_measurement_device_type 'MM007HF + CCD (Saturn724+)'
_diffrn_measurement_method '\w scans at fixed \c = 45\%'
_diffrn_radiation_monochromator Confocal
_diffrn_radiation_source 'Rotating Anode'
_diffrn_radiation_type MoK\a
_diffrn_radiation_wavelength 0.71073
_diffrn_reflns_av_R_equivalents 0.0647
_diffrn_reflns_av_sigmaI/netI 0.0645
_diffrn_reflns_limit_h_max 46
_diffrn_reflns_limit_h_min -46
_diffrn_reflns_limit_k_max 13
_diffrn_reflns_limit_k_min -13
_diffrn_reflns_limit_l_max 25
_diffrn_reflns_limit_l_min -25
_diffrn_reflns_number 27941
_diffrn_reflns_theta_full 27.47
_diffrn_reflns_theta_max 27.47
_diffrn_reflns_theta_min 1.14
_exptl_absorpt_coefficient_mu 1.400
_exptl_absorpt_correction_T_max 1.0000
_exptl_absorpt_correction_T_min 0.7567
_exptl_absorpt_correction_type multi-scan
_exptl_absorpt_process_details 'CrystalClear (Rigaku Inc., 2008)'
_exptl_crystal_colour orange
_exptl_crystal_density_diffrn 1.309
_exptl_crystal_density_method 'not measured'
_exptl_crystal_description plate
_exptl_crystal_F_000 3072
_exptl_crystal_size_max 0.16
_exptl_crystal_size_mid 0.15
_exptl_crystal_size_min 0.05
_platon_squeeze_details
;
;
_refine_diff_density_max 0.511
_refine_diff_density_min -0.485
_refine_diff_density_rms 0.096
_refine_ls_extinction_method none
_refine_ls_goodness_of_fit_ref 1.097
_refine_ls_hydrogen_treatment constr
_refine_ls_matrix_type full
_refine_ls_number_parameters 411
_refine_ls_number_reflns 8693
_refine_ls_number_restraints 0
_refine_ls_restrained_S_all 1.097
_refine_ls_R_factor_all 0.0729
_refine_ls_R_factor_gt 0.0601
_refine_ls_shift/su_max 0.002
_refine_ls_shift/su_mean 0.000
_refine_ls_structure_factor_coef Fsqd
_refine_ls_weighting_details 'calc w=1/[\s^2^(Fo^2^)+(0.0368P)^2^+25.7204P] where P=(Fo^2^+2Fc^2^)/3'
_refine_ls_weighting_scheme calc
_refine_ls_wR_factor_gt 0.1187
_refine_ls_wR_factor_ref 0.1258
_reflns_number_gt 7436
_reflns_number_total 8693
_reflns_threshold_expression >2sigma(I)
_cod_data_source_file om300949a_si_001.cif
_cod_data_source_block 5
_cod_original_sg_symbol_H-M C2/c
_cod_database_code 4079689

loop_
_symmetry_equiv_pos_as_xyz
'x, y, z'
'-x, y, -z+1/2'
'x+1/2, y+1/2, z'
'-x+1/2, y+1/2, -z+1/2'
'-x, -y, -z'
'x, -y, z-1/2'
'-x+1/2, -y+1/2, -z'
'x+1/2, -y+1/2, z-1/2'

loop_
_atom_site_label
_atom_site_type_symbol
_atom_site_fract_x
_atom_site_fract_y
_atom_site_fract_z
_atom_site_U_iso_or_equiv
_atom_site_adp_type
_atom_site_occupancy
_atom_site_symmetry_multiplicity
_atom_site_calc_flag
_atom_site_refinement_flags
Zr1 Zr 0.132565(10) 0.81461(3) 0.478255(17) 0.02078(10) Uani 1 1 d .
Br1 Br 0.089633(12) 0.66174(4) 0.546822(19) 0.02973(11) Uani 1 1 d .
Si1 Si 0.10436(3) 0.38983(10) 0.25421(5) 0.0250(2) Uani 1 1 d .
N1 N 0.11211(8) 0.6561(3) 0.39397(15) 0.0209(6) Uani 1 1 d .
N2 N 0.12651(9) 0.4803(3) 0.20033(15) 0.0274(7) Uani 1 1 d .
H2 H 0.1267 0.4664 0.1579 0.033 Uiso 1 1 d R
C1 C 0.18056(12) 0.6924(4) 0.5590(2) 0.0377(10) Uani 1 1 d .
H1 H 0.1755 0.6067 0.5657 0.045 Uiso 1 1 calc R
C2 C 0.16948(13) 0.7934(5) 0.5966(2) 0.0439(12) Uani 1 1 d .
H2A H 0.1553 0.7881 0.6324 0.053 Uiso 1 1 calc R
C3 C 0.18320(13) 0.9027(5) 0.5713(2) 0.0409(11) Uani 1 1 d .
H3 H 0.1808 0.9847 0.5882 0.049 Uiso 1 1 calc R
C4 C 0.20104(12) 0.8702(5) 0.5169(2) 0.0393(11) Uani 1 1 d .
H4 H 0.2119 0.9267 0.4891 0.047 Uiso 1 1 calc R
C5 C 0.20009(11) 0.7399(5) 0.5106(2) 0.0362(10) Uani 1 1 d .
H5 H 0.2109 0.6924 0.4787 0.043 Uiso 1 1 calc R
C6 C 0.12216(14) 1.0423(4) 0.4651(3) 0.0419(11) Uani 1 1 d .
H6 H 0.1440 1.0929 0.4747 0.050 Uiso 1 1 calc R
C7 C 0.09960(15) 1.0017(4) 0.5129(2) 0.0447(12) Uani 1 1 d .
H7 H 0.1037 1.0204 0.5601 0.054 Uiso 1 1 calc R
C8 C 0.07060(14) 0.9302(4) 0.4781(3) 0.0437(12) Uani 1 1 d .
H8 H 0.0511 0.8921 0.4972 0.052 Uiso 1 1 calc R
C9 C 0.07490(12) 0.9236(4) 0.4100(2) 0.0376(10) Uani 1 1 d .
H9 H 0.0592 0.8787 0.3750 0.045 Uiso 1 1 calc R
C10 C 0.10634(13) 0.9946(4) 0.4024(2) 0.0398(11) Uani 1 1 d .
H10 H 0.1153 1.0078 0.3609 0.048 Uiso 1 1 calc R
C11 C 0.10376(10) 0.5390(3) 0.37972(17) 0.0202(7) Uani 1 1 d .
C12 C 0.12753(10) 0.4852(3) 0.33076(17) 0.0198(7) Uani 1 1 d .
C13 C 0.13576(10) 0.6073(3) 0.29542(18) 0.0208(7) Uani 1 1 d .
C14 C 0.13765(10) 0.7004(3) 0.35075(17) 0.0206(7) Uani 1 1 d .
C15 C 0.15738(10) 0.7990(3) 0.37892(18) 0.0221(8) Uani 1 1 d .
C16 C 0.18971(11) 0.8526(4) 0.35299(18) 0.0251(8) Uani 1 1 d .
C17 C 0.19643(13) 0.9810(4) 0.3528(2) 0.0364(10) Uani 1 1 d .
H17 H 0.1794 1.0362 0.3690 0.044 Uiso 1 1 calc R
C18 C 0.22748(14) 1.0296(4) 0.3296(2) 0.0438(12) Uani 1 1 d .
H18 H 0.2312 1.1174 0.3295 0.053 Uiso 1 1 calc R
C19 C 0.25295(13) 0.9519(5) 0.3066(2) 0.0422(11) Uani 1 1 d .
H19 H 0.2739 0.9855 0.2899 0.051 Uiso 1 1 calc R
C20 C 0.24758(12) 0.8253(4) 0.3082(2) 0.0350(10) Uani 1 1 d .
H20 H 0.2653 0.7709 0.2933 0.042 Uiso 1 1 calc R
C21 C 0.21662(11) 0.7755(4) 0.33112(19) 0.0268(8) Uani 1 1 d .
H21 H 0.2136 0.6875 0.3320 0.032 Uiso 1 1 calc R
C22 C 0.13249(10) 0.6023(3) 0.22646(18) 0.0218(8) Uani 1 1 d .
C23 C 0.13219(12) 0.7071(4) 0.17460(19) 0.0285(9) Uani 1 1 d .
C24 C 0.12941(14) 0.8353(4) 0.2058(2) 0.0380(10) Uani 1 1 d .
H24B H 0.1278 0.8991 0.1702 0.057 Uiso 1 1 calc R
H24C H 0.1518 0.8505 0.2404 0.057 Uiso 1 1 calc R
H24A H 0.1069 0.8391 0.2270 0.057 Uiso 1 1 calc R
C25 C 0.16833(16) 0.6995(5) 0.1442(3) 0.0545(14) Uani 1 1 d .
H25A H 0.1698 0.6178 0.1227 0.082 Uiso 1 1 calc R
H25C H 0.1902 0.7105 0.1805 0.082 Uiso 1 1 calc R
H25B H 0.1682 0.7654 0.1101 0.082 Uiso 1 1 calc R
C26 C 0.09812(16) 0.6899(4) 0.1176(2) 0.0535(15) Uani 1 1 d .
H26A H 0.1015 0.6145 0.0915 0.080 Uiso 1 1 calc R
H26C H 0.0958 0.7626 0.0873 0.080 Uiso 1 1 calc R
H26B H 0.0753 0.6817 0.1375 0.080 Uiso 1 1 calc R
C27 C 0.05282(13) 0.4100(5) 0.2359(2) 0.0432(11) Uani 1 1 d .
H27A H 0.0428 0.3748 0.1911 0.065 Uiso 1 1 calc R
H27C H 0.0467 0.4991 0.2362 0.065 Uiso 1 1 calc R
H27B H 0.0416 0.3669 0.2708 0.065 Uiso 1 1 calc R
C28 C 0.11669(13) 0.2218(4) 0.2531(2) 0.0343(10) Uani 1 1 d .
H28B H 0.1047 0.1768 0.2864 0.052 Uiso 1 1 calc R
H28C H 0.1440 0.2122 0.2647 0.052 Uiso 1 1 calc R
H28A H 0.1078 0.1876 0.2075 0.052 Uiso 1 1 calc R
C29 C 0.16468(10) 0.4335(3) 0.37031(18) 0.0214(7) Uani 1 1 d .
C30 C 0.19417(11) 0.4110(4) 0.3352(2) 0.0287(9) Uani 1 1 d .
H30 H 0.1899 0.4184 0.2870 0.034 Uiso 1 1 calc R
C31 C 0.22944(11) 0.3783(4) 0.3692(2) 0.0319(9) Uani 1 1 d .
H31 H 0.2492 0.3640 0.3444 0.038 Uiso 1 1 calc R
C32 C 0.23614(12) 0.3663(4) 0.4392(2) 0.0335(9) Uani 1 1 d .
H32 H 0.2605 0.3452 0.4627 0.040 Uiso 1 1 calc R
C33 C 0.20690(12) 0.3854(4) 0.4747(2) 0.0354(10) Uani 1 1 d .
H33 H 0.2112 0.3757 0.5228 0.042 Uiso 1 1 calc R
C34 C 0.17131(12) 0.4186(4) 0.44090(19) 0.0294(9) Uani 1 1 d .
H34 H 0.1515 0.4311 0.4659 0.035 Uiso 1 1 calc R
C35 C 0.07375(10) 0.4688(3) 0.40410(17) 0.0210(7) Uani 1 1 d .
C36 C 0.07683(11) 0.3396(4) 0.41229(19) 0.0265(8) Uani 1 1 d .
H36 H 0.0993 0.2983 0.4062 0.032 Uiso 1 1 calc R
C37 C 0.04706(12) 0.2709(4) 0.4294(2) 0.0334(9) Uani 1 1 d .
H37 H 0.0495 0.1835 0.4369 0.040 Uiso 1 1 calc R
C38 C 0.01395(12) 0.3307(4) 0.4354(2) 0.0353(10) Uani 1 1 d .
H38 H -0.0065 0.2835 0.4460 0.042 Uiso 1 1 calc R
C39 C 0.01009(11) 0.4589(4) 0.4262(2) 0.0315(9) Uani 1 1 d .
H39 H -0.0128 0.4992 0.4303 0.038 Uiso 1 1 calc R
C40 C 0.04032(11) 0.5275(4) 0.41090(19) 0.0280(8) Uani 1 1 d .
H40 H 0.0380 0.6153 0.4050 0.034 Uiso 1 1 calc R

loop_
_atom_site_aniso_label
_atom_site_aniso_U_11
_atom_site_aniso_U_22
_atom_site_aniso_U_33
_atom_site_aniso_U_23
_atom_site_aniso_U_13
_atom_site_aniso_U_12
Zr1 0.02127(19) 0.02312(19) 0.01854(17) -0.00117(14) 0.00508(13) 0.00053(15)
Br1 0.0303(2) 0.0376(2) 0.02195(19) 0.00441(16) 0.00631(16) -0.00427(17)
Si1 0.0312(6) 0.0235(5) 0.0204(5) 0.0001(4) 0.0050(4) -0.0023(5)
N1 0.0212(16) 0.0232(16) 0.0190(14) 0.0015(12) 0.0056(12) 0.0048(13)
N2 0.042(2) 0.0251(16) 0.0166(14) -0.0014(13) 0.0088(14) -0.0027(15)
C1 0.031(2) 0.042(3) 0.036(2) 0.010(2) -0.0061(19) 0.003(2)
C2 0.034(2) 0.071(3) 0.026(2) -0.003(2) 0.0026(18) -0.006(2)
C3 0.040(3) 0.049(3) 0.032(2) -0.014(2) 0.002(2) -0.005(2)
C4 0.032(2) 0.052(3) 0.032(2) 0.004(2) 0.0005(18) -0.011(2)
C5 0.023(2) 0.053(3) 0.031(2) -0.002(2) 0.0006(17) 0.003(2)
C6 0.043(3) 0.023(2) 0.059(3) -0.001(2) 0.007(2) 0.001(2)
C7 0.062(3) 0.040(3) 0.032(2) -0.009(2) 0.009(2) 0.023(2)
C8 0.041(3) 0.036(2) 0.059(3) 0.011(2) 0.023(2) 0.014(2)
C9 0.032(2) 0.033(2) 0.044(3) -0.001(2) -0.0060(19) 0.0148(19)
C10 0.045(3) 0.032(2) 0.046(3) 0.018(2) 0.018(2) 0.020(2)
C11 0.0230(18) 0.0204(17) 0.0172(16) 0.0022(14) 0.0032(14) 0.0029(15)
C12 0.0206(18) 0.0188(17) 0.0213(17) 0.0019(14) 0.0068(14) -0.0002(15)
C13 0.0202(18) 0.0201(18) 0.0224(18) 0.0026(14) 0.0047(14) -0.0004(15)
C14 0.0239(19) 0.0214(18) 0.0182(16) 0.0025(14) 0.0088(14) 0.0025(15)
C15 0.0213(18) 0.0241(19) 0.0220(17) 0.0026(15) 0.0069(14) 0.0018(15)
C16 0.027(2) 0.029(2) 0.0193(17) -0.0012(15) 0.0040(15) -0.0041(17)
C17 0.043(3) 0.030(2) 0.041(2) -0.0023(19) 0.020(2) -0.003(2)
C18 0.054(3) 0.039(3) 0.044(3) -0.004(2) 0.024(2) -0.018(2)
C19 0.039(3) 0.054(3) 0.037(2) -0.006(2) 0.018(2) -0.016(2)
C20 0.026(2) 0.049(3) 0.031(2) -0.0064(19) 0.0073(17) -0.002(2)
C21 0.024(2) 0.030(2) 0.0266(19) -0.0027(16) 0.0080(16) 0.0000(17)
C22 0.0230(19) 0.0224(18) 0.0211(17) 0.0025(15) 0.0069(15) 0.0008(15)
C23 0.039(2) 0.028(2) 0.0190(18) 0.0014(16) 0.0063(16) -0.0006(18)
C24 0.056(3) 0.027(2) 0.031(2) 0.0074(18) 0.006(2) 0.005(2)
C25 0.078(4) 0.046(3) 0.050(3) 0.018(2) 0.040(3) 0.006(3)
C26 0.078(4) 0.034(2) 0.038(3) 0.010(2) -0.020(3) -0.004(3)
C27 0.038(3) 0.058(3) 0.032(2) -0.001(2) 0.002(2) -0.009(2)
C28 0.054(3) 0.0211(19) 0.031(2) -0.0029(17) 0.016(2) -0.0043(19)
C29 0.0237(19) 0.0210(18) 0.0206(17) 0.0015(14) 0.0068(14) 0.0013(15)
C30 0.032(2) 0.030(2) 0.0260(19) -0.0006(17) 0.0082(17) 0.0023(18)
C31 0.026(2) 0.035(2) 0.037(2) 0.0017(19) 0.0115(18) 0.0042(18)
C32 0.025(2) 0.036(2) 0.036(2) 0.0025(19) -0.0012(18) 0.0042(18)
C33 0.038(2) 0.041(2) 0.026(2) 0.0097(19) 0.0043(18) 0.010(2)
C34 0.031(2) 0.032(2) 0.027(2) 0.0045(17) 0.0094(17) 0.0036(18)
C35 0.0217(18) 0.0251(19) 0.0167(16) -0.0014(14) 0.0045(14) -0.0023(15)
C36 0.026(2) 0.027(2) 0.0282(19) 0.0020(16) 0.0078(16) -0.0014(16)
C37 0.030(2) 0.030(2) 0.040(2) 0.0047(19) 0.0073(18) -0.0050(18)
C38 0.029(2) 0.047(3) 0.032(2) 0.0046(19) 0.0109(18) -0.013(2)
C39 0.0198(19) 0.044(2) 0.031(2) -0.0043(19) 0.0066(16) 0.0003(18)
C40 0.028(2) 0.029(2) 0.029(2) -0.0005(17) 0.0068(16) 0.0010(17)

loop_
_atom_type_symbol
_atom_type_description
_atom_type_scat_dispersion_real
_atom_type_scat_dispersion_imag
_atom_type_scat_source
C C 0.0033 0.0016 'International Tables Vol C Tables 4.2.6.8 and 6.1.1.4'
H H 0.0000 0.0000 'International Tables Vol C Tables 4.2.6.8 and 6.1.1.4'
N N 0.0061 0.0033 'International Tables Vol C Tables 4.2.6.8 and 6.1.1.4'
Zr Zr -2.9673 0.5597 'International Tables Vol C Tables 4.2.6.8 and 6.1.1.4'
Br Br -0.2901 2.4595 'International Tables Vol C Tables 4.2.6.8 and 6.1.1.4'
Si Si 0.0817 0.0704 'International Tables Vol C Tables 4.2.6.8 and 6.1.1.4'

loop_
_geom_angle_atom_site_label_1
_geom_angle_atom_site_label_2
_geom_angle_atom_site_label_3
_geom_angle
C15 Zr1 N1 58.05(11)
C15 Zr1 C6 93.14(15)
N1 Zr1 C6 126.66(14)
C15 Zr1 C7 124.75(14)
N1 Zr1 C7 131.01(14)
C6 Zr1 C7 33.37(15)
C15 Zr1 C2 125.16(14)
N1 Zr1 C2 129.77(14)
C6 Zr1 C2 103.57(17)
C7 Zr1 C2 90.77(16)
C15 Zr1 C1 100.57(14)
N1 Zr1 C1 99.99(13)
C6 Zr1 C1 130.91(16)
C7 Zr1 C1 123.39(15)
C2 Zr1 C1 32.64(15)
C15 Zr1 C10 72.78(13)
N1 Zr1 C10 94.67(14)
C6 Zr1 C10 32.00(15)
C7 Zr1 C10 53.52(15)
C2 Zr1 C10 135.51(17)
C1 Zr1 C10 157.34(16)
C15 Zr1 C4 76.99(14)
N1 Zr1 C4 122.87(13)
C6 Zr1 C4 85.57(16)
C7 Zr1 C4 102.44(17)
C2 Zr1 C4 53.39(15)
C1 Zr1 C4 53.10(15)
C10 Zr1 C4 104.33(16)
C15 Zr1 C5 72.40(13)
N1 Zr1 C5 96.88(13)
C6 Zr1 C5 117.28(16)
C7 Zr1 C5 131.85(16)
C2 Zr1 C5 53.38(15)
C1 Zr1 C5 31.82(14)
C10 Zr1 C5 129.38(15)
C4 Zr1 C5 32.06(15)
C15 Zr1 C3 108.30(14)
N1 Zr1 C3 149.50(13)
C6 Zr1 C3 77.82(16)
C7 Zr1 C3 79.49(16)
C2 Zr1 C3 32.07(15)
C1 Zr1 C3 53.10(16)
C10 Zr1 C3 107.48(16)
C4 Zr1 C3 31.96(14)
C5 Zr1 C3 52.85(15)
C15 Zr1 C8 120.13(14)
N1 Zr1 C8 100.22(14)
C6 Zr1 C8 53.56(16)
C7 Zr1 C8 31.78(16)
C2 Zr1 C8 111.52(16)
C1 Zr1 C8 139.27(15)
C10 Zr1 C8 52.69(14)
C4 Zr1 C8 134.06(16)
C5 Zr1 C8 162.54(16)
C3 Zr1 C8 109.82(16)
C15 Zr1 C9 88.74(14)
N1 Zr1 C9 80.09(13)
C6 Zr1 C9 53.17(15)
C7 Zr1 C9 52.92(15)
C2 Zr1 C9 142.20(15)
C1 Zr1 C9 169.12(15)
C10 Zr1 C9 31.82(14)
C4 Zr1 C9 135.71(15)
C5 Zr1 C9 159.02(15)
C3 Zr1 C9 129.22(15)
C8 Zr1 C9 31.62(14)
N2 Si1 C27 111.62(19)
N2 Si1 C28 113.30(17)
C27 Si1 C28 110.3(2)
N2 Si1 C12 90.63(15)
C27 Si1 C12 112.50(19)
C28 Si1 C12 117.20(18)
C11 N1 C14 109.3(3)
C11 N1 Zr1 148.9(2)
C14 N1 Zr1 92.0(2)
C22 N2 Si1 110.2(2)
C22 N2 H2 119.9
Si1 N2 H2 126.3
C5 C1 C2 108.3(4)
C5 C1 Zr1 75.0(2)
C2 C1 Zr1 73.4(3)
C5 C1 H1 125.9
C2 C1 H1 125.9
Zr1 C1 H1 117.7
C3 C2 C1 107.3(4)
C3 C2 Zr1 75.5(3)
C1 C2 Zr1 73.9(2)
C3 C2 H2A 126.3
C1 C2 H2A 126.3
Zr1 C2 H2A 116.5
C2 C3 C4 108.2(4)
C2 C3 Zr1 72.5(3)
C4 C3 Zr1 73.3(2)
C2 C3 H3 125.9
C4 C3 H3 125.9
Zr1 C3 H3 120.1
C3 C4 C5 108.0(4)
C3 C4 Zr1 74.8(3)
C5 C4 Zr1 74.4(2)
C3 C4 H4 126.0
C5 C4 H4 126.0
Zr1 C4 H4 116.9
C1 C5 C4 108.1(4)
C1 C5 Zr1 73.2(2)
C4 C5 Zr1 73.6(2)
C1 C5 H5 126.0
C4 C5 H5 126.0
Zr1 C5 H5 119.2
C10 C6 C7 107.4(4)
C10 C6 Zr1 76.3(2)
C7 C6 Zr1 73.9(2)
C10 C6 H6 126.3
C7 C6 H6 126.3
Zr1 C6 H6 115.8
C8 C7 C6 107.7(4)
C8 C7 Zr1 76.8(3)
C6 C7 Zr1 72.7(2)
C8 C7 H7 126.1
C6 C7 H7 126.1
Zr1 C7 H7 116.4
C7 C8 C9 108.3(4)
C7 C8 Zr1 71.4(3)
C9 C8 Zr1 74.4(2)
C7 C8 H8 125.8
C9 C8 H8 125.8
Zr1 C8 H8 120.1
C8 C9 C10 108.0(4)
C8 C9 Zr1 74.0(3)
C10 C9 Zr1 72.8(2)
C8 C9 H9 126.0
C10 C9 H9 126.0
Zr1 C9 H9 119.1
C6 C10 C9 108.6(4)
C6 C10 Zr1 71.7(2)
C9 C10 Zr1 75.4(2)
C6 C10 H10 125.7
C9 C10 H10 125.7
Zr1 C10 H10 119.0
N1 C11 C35 125.0(3)
N1 C11 C12 111.6(3)
C35 C11 C12 123.4(3)
C11 C12 C29 110.3(3)
C11 C12 C13 98.5(3)
C29 C12 C13 108.7(3)
C11 C12 Si1 119.9(3)
C29 C12 Si1 116.1(2)
C13 C12 Si1 100.5(2)
C22 C13 C14 139.9(3)
C22 C13 C12 116.1(3)
C14 C13 C12 102.6(3)
C15 C14 N1 110.8(3)
C15 C14 C13 142.7(3)
N1 C14 C13 105.8(3)
C15 C14 Zr1 53.24(19)
N1 C14 Zr1 57.59(17)
C13 C14 Zr1 161.9(2)
C14 C15 C16 123.8(3)
C14 C15 Zr1 99.1(2)
C16 C15 Zr1 136.0(3)
C17 C16 C21 116.7(4)
C17 C16 C15 122.2(4)
C21 C16 C15 121.0(3)
C18 C17 C16 121.4(4)
C18 C17 H17 119.3
C16 C17 H17 119.3
C19 C18 C17 120.6(4)
C19 C18 H18 119.7
C17 C18 H18 119.7
C20 C19 C18 119.0(4)
C20 C19 H19 120.5
C18 C19 H19 120.5
C19 C20 C21 120.9(4)
C19 C20 H20 119.6
C21 C20 H20 119.6
C20 C21 C16 121.3(4)
C20 C21 H21 119.4
C16 C21 H21 119.4
C13 C22 N2 113.0(3)
C13 C22 C23 130.2(3)
N2 C22 C23 116.7(3)
C24 C23 C22 112.4(3)
C24 C23 C25 109.3(4)
C22 C23 C25 108.8(3)
C24 C23 C26 108.1(4)
C22 C23 C26 109.0(3)
C25 C23 C26 109.2(4)
C23 C24 H24B 109.5
C23 C24 H24C 109.5
H24B C24 H24C 109.5
C23 C24 H24A 109.5
H24B C24 H24A 109.5
H24C C24 H24A 109.5
C23 C25 H25A 109.5
C23 C25 H25C 109.5
H25A C25 H25C 109.5
C23 C25 H25B 109.5
H25A C25 H25B 109.5
H25C C25 H25B 109.5
C23 C26 H26A 109.5
C23 C26 H26C 109.5
H26A C26 H26C 109.5
C23 C26 H26B 109.5
H26A C26 H26B 109.5
H26C C26 H26B 109.5
Si1 C27 H27A 109.5
Si1 C27 H27C 109.5
H27A C27 H27C 109.5
Si1 C27 H27B 109.5
H27A C27 H27B 109.5
H27C C27 H27B 109.5
Si1 C28 H28B 109.5
Si1 C28 H28C 109.5
H28B C28 H28C 109.5
Si1 C28 H28A 109.5
H28B C28 H28A 109.5
H28C C28 H28A 109.5
C30 C29 C34 118.4(4)
C30 C29 C12 118.6(3)
C34 C29 C12 122.7(3)
C31 C30 C29 121.1(4)
C31 C30 H30 119.5
C29 C30 H30 119.5
C32 C31 C30 120.4(4)
C32 C31 H31 119.8
C30 C31 H31 119.8
C31 C32 C33 119.2(4)
C31 C32 H32 120.4
C33 C32 H32 120.4
C32 C33 C34 120.8(4)
C32 C33 H33 119.6
C34 C33 H33 119.6
C33 C34 C29 120.0(4)
C33 C34 H34 120.0
C29 C34 H34 120.0
C40 C35 C36 119.4(3)
C40 C35 C11 120.3(3)
C36 C35 C11 119.8(3)
C37 C36 C35 120.2(4)
C37 C36 H36 119.9
C35 C36 H36 119.9
C38 C37 C36 119.6(4)
C38 C37 H37 120.2
C36 C37 H37 120.2
C37 C38 C39 121.1(4)
C37 C38 H38 119.5
C39 C38 H38 119.5
C38 C39 C40 119.0(4)
C38 C39 H39 120.5
C40 C39 H39 120.5
C35 C40 C39 120.7(4)
C35 C40 H40 119.6
C39 C40 H40 119.6

loop_
_geom_bond_atom_site_label_1
_geom_bond_atom_site_label_2
_geom_bond_distance
Zr1 C15 2.319(3)
Zr1 N1 2.414(3)
Zr1 C6 2.475(4)
Zr1 C7 2.490(4)
Zr1 C2 2.512(4)
Zr1 C1 2.519(4)
Zr1 C10 2.531(4)
Zr1 C4 2.532(4)
Zr1 C5 2.542(4)
Zr1 C3 2.550(4)
Zr1 C8 2.558(4)
Zr1 C9 2.564(4)
Si1 N2 1.742(3)
Si1 C27 1.847(5)
Si1 C28 1.855(4)
Si1 C12 1.906(4)
N1 C11 1.310(4)
N1 C14 1.448(4)
N2 C22 1.409(5)
N2 H2 0.8601
C1 C5 1.388(6)
C1 C2 1.414(6)
C1 H1 0.9500
C2 C3 1.399(7)
C2 H2A 0.9500
C3 C4 1.399(6)
C3 H3 0.9500
C4 C5 1.401(6)
C4 H4 0.9500
C5 H5 0.9500
C6 C10 1.381(7)
C6 C7 1.425(6)
C6 H6 0.9500
C7 C8 1.383(7)
C7 H7 0.9500
C8 C9 1.395(6)
C8 H8 0.9500
C9 C10 1.397(6)
C9 H9 0.9500
C10 H10 0.9500
C11 C35 1.470(5)
C11 C12 1.521(5)
C12 C29 1.538(5)
C12 C13 1.539(5)
C13 C22 1.361(5)
C13 C14 1.480(5)
C14 C15 1.342(5)
C15 C16 1.474(5)
C16 C17 1.397(5)
C16 C21 1.402(5)
C17 C18 1.388(6)
C17 H17 0.9500
C18 C19 1.377(6)
C18 H18 0.9500
C19 C20 1.371(6)
C19 H19 0.9500
C20 C21 1.387(5)
C20 H20 0.9500
C21 H21 0.9500
C22 C23 1.525(5)
C23 C24 1.519(5)
C23 C25 1.534(6)
C23 C26 1.535(6)
C24 H24B 0.9800
C24 H24C 0.9800
C24 H24A 0.9800
C25 H25A 0.9800
C25 H25C 0.9800
C25 H25B 0.9800
C26 H26A 0.9800
C26 H26C 0.9800
C26 H26B 0.9800
C27 H27A 0.9800
C27 H27C 0.9800
C27 H27B 0.9800
C28 H28B 0.9800
C28 H28C 0.9800
C28 H28A 0.9800
C29 C30 1.394(5)
C29 C34 1.396(5)
C30 C31 1.382(6)
C30 H30 0.9500
C31 C32 1.380(6)
C31 H31 0.9500
C32 C33 1.386(6)
C32 H32 0.9500
C33 C34 1.390(6)
C33 H33 0.9500
C34 H34 0.9500
C35 C40 1.389(5)
C35 C36 1.396(5)
C36 C37 1.393(5)
C36 H36 0.9500
C37 C38 1.380(6)
C37 H37 0.9500
C38 C39 1.389(6)
C38 H38 0.9500
C39 C40 1.394(5)
C39 H39 0.9500
C40 H40 0.9500

loop_
_geom_torsion_atom_site_label_1
_geom_torsion_atom_site_label_2
_geom_torsion_atom_site_label_3
_geom_torsion_atom_site_label_4
_geom_torsion
C15 Zr1 N1 C11 134.4(5)
C6 Zr1 N1 C11 -158.1(5)
C7 Zr1 N1 C11 -115.2(5)
C2 Zr1 N1 C11 23.1(5)
C1 Zr1 N1 C11 38.1(5)
C10 Zr1 N1 C11 -159.2(5)
C4 Zr1 N1 C11 90.4(5)
C5 Zr1 N1 C11 70.2(5)
C3 Zr1 N1 C11 63.7(6)
C8 Zr1 N1 C11 -106.3(5)
C9 Zr1 N1 C11 -130.8(5)
C15 Zr1 N1 C14 0.13(19)
C6 Zr1 N1 C14 67.6(2)
C7 Zr1 N1 C14 110.5(2)
C2 Zr1 N1 C14 -111.2(2)
C1 Zr1 N1 C14 -96.2(2)
C10 Zr1 N1 C14 66.5(2)
C4 Zr1 N1 C14 -43.9(2)
C5 Zr1 N1 C14 -64.1(2)
C3 Zr1 N1 C14 -70.6(3)
C8 Zr1 N1 C14 119.4(2)
C9 Zr1 N1 C14 94.9(2)
C27 Si1 N2 C22 84.9(3)
C28 Si1 N2 C22 -149.9(3)
C12 Si1 N2 C22 -29.7(3)
C15 Zr1 C1 C5 27.9(3)
N1 Zr1 C1 C5 87.0(3)
C6 Zr1 C1 C5 -75.8(3)
C7 Zr1 C1 C5 -117.0(3)
C2 Zr1 C1 C5 -114.7(4)
C10 Zr1 C1 C5 -42.6(5)
C4 Zr1 C1 C5 -36.9(3)
C3 Zr1 C1 C5 -77.2(3)
C8 Zr1 C1 C5 -154.3(3)
C9 Zr1 C1 C5 176.4(7)
C15 Zr1 C1 C2 142.6(3)
N1 Zr1 C1 C2 -158.3(3)
C6 Zr1 C1 C2 39.0(4)
C7 Zr1 C1 C2 -2.2(3)
C10 Zr1 C1 C2 72.2(5)
C4 Zr1 C1 C2 77.9(3)
C5 Zr1 C1 C2 114.7(4)
C3 Zr1 C1 C2 37.6(3)
C8 Zr1 C1 C2 -39.6(4)
C9 Zr1 C1 C2 -68.9(9)
C5 C1 C2 C3 -1.2(5)
Zr1 C1 C2 C3 -68.7(3)
C5 C1 C2 Zr1 67.5(3)
C15 Zr1 C2 C3 66.4(3)
N1 Zr1 C2 C3 141.5(3)
C6 Zr1 C2 C3 -37.4(3)
C7 Zr1 C2 C3 -68.6(3)
C1 Zr1 C2 C3 113.3(4)
C10 Zr1 C2 C3 -35.2(4)
C4 Zr1 C2 C3 36.4(3)
C5 Zr1 C2 C3 76.6(3)
C8 Zr1 C2 C3 -93.3(3)
C9 Zr1 C2 C3 -83.4(4)
C15 Zr1 C2 C1 -46.9(3)
N1 Zr1 C2 C1 28.3(3)
C6 Zr1 C2 C1 -150.7(3)
C7 Zr1 C2 C1 178.1(3)
C10 Zr1 C2 C1 -148.4(3)
C4 Zr1 C2 C1 -76.9(3)
C5 Zr1 C2 C1 -36.6(3)
C3 Zr1 C2 C1 -113.3(4)
C8 Zr1 C2 C1 153.5(3)
C9 Zr1 C2 C1 163.3(3)
C1 C2 C3 C4 2.5(5)
Zr1 C2 C3 C4 -65.1(3)
C1 C2 C3 Zr1 67.6(3)
C15 Zr1 C3 C2 -127.9(3)
N1 Zr1 C3 C2 -70.4(4)
C6 Zr1 C3 C2 142.8(3)
C7 Zr1 C3 C2 108.8(3)
C1 Zr1 C3 C2 -38.3(3)
C10 Zr1 C3 C2 155.0(3)
C4 Zr1 C3 C2 -115.9(4)
C5 Zr1 C3 C2 -78.5(3)
C8 Zr1 C3 C2 99.2(3)
C9 Zr1 C3 C2 128.2(3)
C15 Zr1 C3 C4 -12.0(3)
N1 Zr1 C3 C4 45.5(4)
C6 Zr1 C3 C4 -101.3(3)
C7 Zr1 C3 C4 -135.3(3)
C2 Zr1 C3 C4 115.9(4)
C1 Zr1 C3 C4 77.6(3)
C10 Zr1 C3 C4 -89.2(3)
C5 Zr1 C3 C4 37.4(3)
C8 Zr1 C3 C4 -145.0(3)
C9 Zr1 C3 C4 -115.9(3)
C2 C3 C4 C5 -3.0(5)
Zr1 C3 C4 C5 -67.5(3)
C2 C3 C4 Zr1 64.6(3)
C15 Zr1 C4 C3 168.3(3)
N1 Zr1 C4 C3 -154.5(3)
C6 Zr1 C4 C3 74.0(3)
C7 Zr1 C4 C3 45.0(3)
C2 Zr1 C4 C3 -36.5(3)
C1 Zr1 C4 C3 -77.6(3)
C10 Zr1 C4 C3 100.2(3)
C5 Zr1 C4 C3 -114.2(4)
C8 Zr1 C4 C3 48.7(4)
C9 Zr1 C4 C3 93.9(3)
C15 Zr1 C4 C5 -77.6(3)
N1 Zr1 C4 C5 -40.3(3)
C6 Zr1 C4 C5 -171.8(3)
C7 Zr1 C4 C5 159.2(3)
C2 Zr1 C4 C5 77.7(3)
C1 Zr1 C4 C5 36.6(2)
C10 Zr1 C4 C5 -145.7(3)
C3 Zr1 C4 C5 114.2(4)
C8 Zr1 C4 C5 162.9(2)
C9 Zr1 C4 C5 -151.9(3)
C2 C1 C5 C4 -0.7(5)
Zr1 C1 C5 C4 65.8(3)
C2 C1 C5 Zr1 -66.5(3)
C3 C4 C5 C1 2.2(5)
Zr1 C4 C5 C1 -65.5(3)
C3 C4 C5 Zr1 67.8(3)
C15 Zr1 C5 C1 -151.2(3)
N1 Zr1 C5 C1 -97.9(3)
C6 Zr1 C5 C1 124.5(3)
C7 Zr1 C5 C1 87.6(3)
C2 Zr1 C5 C1 37.6(3)
C10 Zr1 C5 C1 160.3(3)
C4 Zr1 C5 C1 115.3(4)
C3 Zr1 C5 C1 78.0(3)
C8 Zr1 C5 C1 70.5(6)
C9 Zr1 C5 C1 -178.1(4)
C15 Zr1 C5 C4 93.5(3)
N1 Zr1 C5 C4 146.8(3)
C6 Zr1 C5 C4 9.2(3)
C7 Zr1 C5 C4 -27.7(3)
C2 Zr1 C5 C4 -77.7(3)
C1 Zr1 C5 C4 -115.3(4)
C10 Zr1 C5 C4 45.0(3)
C3 Zr1 C5 C4 -37.3(3)
C8 Zr1 C5 C4 -44.8(6)
C9 Zr1 C5 C4 66.6(5)
C15 Zr1 C6 C10 49.7(3)
N1 Zr1 C6 C10 -2.0(3)
C7 Zr1 C6 C10 -113.0(4)
C2 Zr1 C6 C10 177.0(3)
C1 Zr1 C6 C10 156.6(3)
C4 Zr1 C6 C10 126.3(3)
C5 Zr1 C6 C10 121.4(3)
C3 Zr1 C6 C10 157.7(3)
C8 Zr1 C6 C10 -76.1(3)
C9 Zr1 C6 C10 -36.4(3)
C15 Zr1 C6 C7 162.6(3)
N1 Zr1 C6 C7 110.9(3)
C2 Zr1 C6 C7 -70.0(3)
C1 Zr1 C6 C7 -90.5(3)
C10 Zr1 C6 C7 113.0(4)
C4 Zr1 C6 C7 -120.7(3)
C5 Zr1 C6 C7 -125.6(3)
C3 Zr1 C6 C7 -89.3(3)
C8 Zr1 C6 C7 36.9(3)
C9 Zr1 C6 C7 76.6(3)
C10 C6 C7 C8 0.0(5)
Zr1 C6 C7 C8 -69.5(3)
C10 C6 C7 Zr1 69.5(3)
C15 Zr1 C7 C8 92.3(3)
N1 Zr1 C7 C8 16.8(4)
C6 Zr1 C7 C8 113.6(4)
C2 Zr1 C7 C8 -132.4(3)
C1 Zr1 C7 C8 -131.2(3)
C10 Zr1 C7 C8 76.2(3)
C4 Zr1 C7 C8 175.0(3)
C5 Zr1 C7 C8 -170.4(3)
C3 Zr1 C7 C8 -162.6(3)
C9 Zr1 C7 C8 36.2(3)
C15 Zr1 C7 C6 -21.3(4)
N1 Zr1 C7 C6 -96.8(3)
C2 Zr1 C7 C6 114.0(3)
C1 Zr1 C7 C6 115.2(3)
C10 Zr1 C7 C6 -37.4(3)
C4 Zr1 C7 C6 61.4(3)
C5 Zr1 C7 C6 76.0(3)
C3 Zr1 C7 C6 83.8(3)
C8 Zr1 C7 C6 -113.6(4)
C9 Zr1 C7 C6 -77.4(3)
C6 C7 C8 C9 1.0(5)
Zr1 C7 C8 C9 -65.8(3)
C6 C7 C8 Zr1 66.8(3)
C15 Zr1 C8 C7 -108.3(3)
N1 Zr1 C8 C7 -167.2(3)
C6 Zr1 C8 C7 -38.8(3)
C2 Zr1 C8 C7 52.5(3)
C1 Zr1 C8 C7 74.2(4)
C10 Zr1 C8 C7 -79.1(3)
C4 Zr1 C8 C7 -6.8(4)
C5 Zr1 C8 C7 24.5(6)
C3 Zr1 C8 C7 18.2(3)
C9 Zr1 C8 C7 -116.0(4)
C15 Zr1 C8 C9 7.7(3)
N1 Zr1 C8 C9 -51.2(3)
C6 Zr1 C8 C9 77.2(3)
C7 Zr1 C8 C9 116.0(4)
C2 Zr1 C8 C9 168.5(3)
C1 Zr1 C8 C9 -169.9(3)
C10 Zr1 C8 C9 36.9(3)
C4 Zr1 C8 C9 109.2(3)
C5 Zr1 C8 C9 140.5(5)
C3 Zr1 C8 C9 134.2(3)
C7 C8 C9 C10 -1.6(5)
Zr1 C8 C9 C10 -65.4(3)
C7 C8 C9 Zr1 63.8(3)
C15 Zr1 C9 C8 -173.4(3)
N1 Zr1 C9 C8 128.9(3)
C6 Zr1 C9 C8 -78.5(3)
C7 Zr1 C9 C8 -36.4(3)
C2 Zr1 C9 C8 -17.7(4)
C1 Zr1 C9 C8 37.5(9)
C10 Zr1 C9 C8 -115.1(4)
C4 Zr1 C9 C8 -103.6(3)
C5 Zr1 C9 C8 -147.8(4)
C3 Zr1 C9 C8 -60.6(4)
C15 Zr1 C9 C10 -58.2(3)
N1 Zr1 C9 C10 -116.0(3)
C6 Zr1 C9 C10 36.6(3)
C7 Zr1 C9 C10 78.7(3)
C2 Zr1 C9 C10 97.5(3)
C1 Zr1 C9 C10 152.6(7)
C4 Zr1 C9 C10 11.6(4)
C5 Zr1 C9 C10 -32.7(5)
C3 Zr1 C9 C10 54.5(3)
C8 Zr1 C9 C10 115.1(4)
C7 C6 C10 C9 -1.0(5)
Zr1 C6 C10 C9 66.9(3)
C7 C6 C10 Zr1 -67.9(3)
C8 C9 C10 C6 1.6(5)
Zr1 C9 C10 C6 -64.6(3)
C8 C9 C10 Zr1 66.2(3)
C15 Zr1 C10 C6 -127.2(3)
N1 Zr1 C10 C6 178.4(3)
C7 Zr1 C10 C6 39.0(3)
C2 Zr1 C10 C6 -4.2(4)
C1 Zr1 C10 C6 -51.3(5)
C4 Zr1 C10 C6 -56.0(3)
C5 Zr1 C10 C6 -78.8(3)
C3 Zr1 C10 C6 -22.9(3)
C8 Zr1 C10 C6 79.1(3)
C9 Zr1 C10 C6 115.7(4)
C15 Zr1 C10 C9 117.1(3)
N1 Zr1 C10 C9 62.7(3)
C6 Zr1 C10 C9 -115.7(4)
C7 Zr1 C10 C9 -76.7(3)
C2 Zr1 C10 C9 -119.9(3)
C1 Zr1 C10 C9 -167.0(4)
C4 Zr1 C10 C9 -171.7(3)
C5 Zr1 C10 C9 165.5(2)
C3 Zr1 C10 C9 -138.6(3)
C8 Zr1 C10 C9 -36.6(3)
C14 N1 C11 C35 -168.6(3)
Zr1 N1 C11 C35 60.7(6)
C14 N1 C11 C12 7.9(4)
Zr1 N1 C11 C12 -122.8(4)
N1 C11 C12 C29 87.3(4)
C35 C11 C12 C29 -96.1(4)
N1 C11 C12 C13 -26.3(4)
C35 C11 C12 C13 150.2(3)
N1 C11 C12 Si1 -133.7(3)
C35 C11 C12 Si1 42.9(4)
N2 Si1 C12 C11 129.5(3)
C27 Si1 C12 C11 15.7(3)
C28 Si1 C12 C11 -113.7(3)
N2 Si1 C12 C29 -93.8(3)
C27 Si1 C12 C29 152.5(3)
C28 Si1 C12 C29 23.0(3)
N2 Si1 C12 C13 23.2(2)
C27 Si1 C12 C13 -90.6(3)
C28 Si1 C12 C13 140.0(2)
C11 C12 C13 C22 -136.0(3)
C29 C12 C13 C22 109.1(4)
Si1 C12 C13 C22 -13.2(4)
C11 C12 C13 C14 33.1(3)
C29 C12 C13 C14 -81.7(3)
Si1 C12 C13 C14 155.9(2)
C11 N1 C14 C15 -157.1(3)
Zr1 N1 C14 C15 -0.2(3)
C11 N1 C14 C13 15.3(4)
Zr1 N1 C14 C13 172.2(2)
C11 N1 C14 Zr1 -156.9(3)
C22 C13 C14 C15 -58.0(8)
C12 C13 C14 C15 137.2(5)
C22 C13 C14 N1 133.7(5)
C12 C13 C14 N1 -31.1(3)
C22 C13 C14 Zr1 155.4(6)
C12 C13 C14 Zr1 -9.4(9)
N1 Zr1 C14 C15 179.8(4)
C6 Zr1 C14 C15 52.4(3)
C7 Zr1 C14 C15 81.3(3)
C2 Zr1 C14 C15 -83.5(3)
C1 Zr1 C14 C15 -90.4(3)
C10 Zr1 C14 C15 67.0(3)
C4 Zr1 C14 C15 -36.4(3)
C5 Zr1 C14 C15 -64.3(3)
C3 Zr1 C14 C15 -39.7(3)
C8 Zr1 C14 C15 110.6(3)
C9 Zr1 C14 C15 99.0(3)
C15 Zr1 C14 N1 -179.8(4)
C6 Zr1 C14 N1 -127.4(2)
C7 Zr1 C14 N1 -98.4(3)
C2 Zr1 C14 N1 96.7(3)
C1 Zr1 C14 N1 89.8(2)
C10 Zr1 C14 N1 -112.8(2)
C4 Zr1 C14 N1 143.8(2)
C5 Zr1 C14 N1 115.9(2)
C3 Zr1 C14 N1 140.5(2)
C8 Zr1 C14 N1 -69.2(2)
C9 Zr1 C14 N1 -80.8(2)
C15 Zr1 C14 C13 155.3(10)
N1 Zr1 C14 C13 -24.9(7)
C6 Zr1 C14 C13 -152.3(8)
C7 Zr1 C14 C13 -123.3(8)
C2 Zr1 C14 C13 71.8(9)
C1 Zr1 C14 C13 64.9(8)
C10 Zr1 C14 C13 -137.7(8)
C4 Zr1 C14 C13 118.9(8)
C5 Zr1 C14 C13 91.0(8)
C3 Zr1 C14 C13 115.6(8)
C8 Zr1 C14 C13 -94.0(8)
C9 Zr1 C14 C13 -105.7(8)
N1 C14 C15 C16 169.9(3)
C13 C14 C15 C16 2.0(8)
Zr1 C14 C15 C16 169.7(4)
N1 C14 C15 Zr1 0.2(3)
C13 C14 C15 Zr1 -167.7(5)
N1 Zr1 C15 C14 -0.1(2)
C6 Zr1 C15 C14 -132.2(3)
C7 Zr1 C15 C14 -120.7(3)
C2 Zr1 C15 C14 118.7(3)
C1 Zr1 C15 C14 95.1(3)
C10 Zr1 C15 C14 -107.2(3)
C4 Zr1 C15 C14 143.0(3)
C5 Zr1 C15 C14 110.1(3)
C3 Zr1 C15 C14 149.5(2)
C8 Zr1 C15 C14 -83.2(3)
C9 Zr1 C15 C14 -79.2(3)
N1 Zr1 C15 C16 -167.8(4)
C6 Zr1 C15 C16 60.1(4)
C7 Zr1 C15 C16 71.6(4)
C2 Zr1 C15 C16 -48.9(4)
C1 Zr1 C15 C16 -72.5(4)
C10 Zr1 C15 C16 85.1(4)
C4 Zr1 C15 C16 -24.6(4)
C5 Zr1 C15 C16 -57.6(4)
C3 Zr1 C15 C16 -18.1(4)
C8 Zr1 C15 C16 109.1(4)
C9 Zr1 C15 C16 113.1(4)
C14 C15 C16 C17 142.5(4)
Zr1 C15 C16 C17 -52.3(6)
C14 C15 C16 C21 -41.6(6)
Zr1 C15 C16 C21 123.7(4)
C21 C16 C17 C18 2.4(6)
C15 C16 C17 C18 178.6(4)
C16 C17 C18 C19 -0.8(7)
C17 C18 C19 C20 -1.2(7)
C18 C19 C20 C21 1.3(7)
C19 C20 C21 C16 0.5(6)
C17 C16 C21 C20 -2.3(6)
C15 C16 C21 C20 -178.5(4)
C14 C13 C22 N2 -170.8(4)
C12 C13 C22 N2 -7.4(5)
C14 C13 C22 C23 5.4(8)
C12 C13 C22 C23 168.9(4)
Si1 N2 C22 C13 27.3(4)
Si1 N2 C22 C23 -149.6(3)
C13 C22 C23 C24 -10.0(6)
N2 C22 C23 C24 166.2(4)
C13 C22 C23 C25 111.3(5)
N2 C22 C23 C25 -72.5(5)
C13 C22 C23 C26 -129.8(5)
N2 C22 C23 C26 46.4(5)
C11 C12 C29 C30 -163.1(3)
C13 C12 C29 C30 -56.1(4)
Si1 C12 C29 C30 56.1(4)
C11 C12 C29 C34 10.9(5)
C13 C12 C29 C34 117.9(4)
Si1 C12 C29 C34 -129.8(3)
C34 C29 C30 C31 -1.8(6)
C12 C29 C30 C31 172.5(4)
C29 C30 C31 C32 0.4(6)
C30 C31 C32 C33 1.1(7)
C31 C32 C33 C34 -1.2(7)
C32 C33 C34 C29 -0.2(6)
C30 C29 C34 C33 1.7(6)
C12 C29 C34 C33 -172.4(4)
N1 C11 C35 C40 35.9(5)
C12 C11 C35 C40 -140.2(4)
N1 C11 C35 C36 -152.1(4)
C12 C11 C35 C36 31.8(5)
C40 C35 C36 C37 -2.2(6)
C11 C35 C36 C37 -174.2(4)
C35 C36 C37 C38 2.7(6)
C36 C37 C38 C39 -1.5(6)
C37 C38 C39 C40 -0.2(6)
C36 C35 C40 C39 0.5(6)
C11 C35 C40 C39 172.4(3)
C38 C39 C40 C35 0.7(6)

loop_
_platon_squeeze_void_nr
_platon_squeeze_void_average_x
_platon_squeeze_void_average_y
_platon_squeeze_void_average_z
_platon_squeeze_void_volume
_platon_squeeze_void_count_electrons
_platon_squeeze_void_content
1 0.000 0.000 0.103 602 123 ' '
2 0.500 0.500 0.220 602 123 ' '
